data_4305442
loop_
_publ_author_name
'Michael J. Katz'
'Vladimir K. Michaelis'
'Pedro M. Aguilar'
'Renante Yson'
'Haiyan Lu'
'Harini Kaluarachchi'
'Raymond J. Batchelor'
'Georg Schreckenbach'
'Scott Kroeker'
'Howard H. Patterson'
'Daniel B. Leznoff'

_publ_contact_author_address
; 
 D. B. Leznoff
 Dept. of Chemistry, Simon Fraser University
 8888 University Drive
 Burnaby, B.C.
 Canada
 V5A 1S6
;
_publ_contact_author_email dleznoff@sfu.ca
_publ_contact_author_fax 778-782-3765
_publ_contact_author_name 'Leznoff, Daniel B.'
_publ_contact_author_phone 778-782-4887
_publ_section_title
;
Structural and Spectroscopic Impact of Tuning the Stereochemical Activity
of the Lone Pair in Lead(II) Cyanoaurate Coordination Polymers via
Ancillary Ligands
;
_journal_name_full 'Inorganic Chemistry'
_journal_page_first 6353
_journal_page_last 6363
_journal_paper_doi 10.1021/ic800425f
_journal_volume 47
_journal_year 2008
_chemical_formula_moiety 'C6 H8 Au2 N6 Pb1'
_chemical_formula_sum 'C6 H8 Au2 N6 Pb'
_chemical_formula_weight 765.30
_chemical_name_systematic ?
_space_group_IT_number 14
_symmetry_cell_setting monoclinic
_symmetry_space_group_name_Hall '-P 2ybc'
_symmetry_space_group_name_H-M 'P 1 21/c 1'
_atom_sites_solution_hydrogens geom
_atom_sites_solution_primary direct
_cell_angle_alpha 90
_cell_angle_beta 108.9117(13)
_cell_angle_gamma 90
_cell_formula_units_Z 4
_cell_length_a 10.2194(2)
_cell_length_b 11.5000(2)
_cell_length_c 11.2160(3)
_cell_measurement_reflns_used 4812
_cell_measurement_temperature 100(2)
_cell_measurement_theta_max 33.14
_cell_measurement_theta_min 1.00
_cell_volume 1246.98(5)
_computing_cell_refinement
; 
Bruker APEX2 
;
_computing_data_collection
; 
Bruker APEX2
;
_computing_data_reduction
; 
Bruker SAINT
;
_computing_structure_solution
; 
 SIR92 (Altomare et al, 1994) 
CRYSTALS
;
_diffrn_ambient_temperature 100(2)
_diffrn_measured_fraction_theta_full 0.995
_diffrn_measured_fraction_theta_max 0.674
_diffrn_measurement_device_type 'Bruker SMART APEX I'
_diffrn_measurement_method \w
_diffrn_radiation_monochromator graphite
_diffrn_radiation_type 'Mo K\a'
_diffrn_radiation_wavelength 0.71073
_diffrn_reflns_av_R_equivalents 0.035
_diffrn_reflns_limit_h_max 15
_diffrn_reflns_limit_h_min -15
_diffrn_reflns_limit_k_max 14
_diffrn_reflns_limit_k_min -17
_diffrn_reflns_limit_l_max 19
_diffrn_reflns_limit_l_min -19
_diffrn_reflns_number 8180
_diffrn_reflns_theta_full 28.959
_diffrn_reflns_theta_max 38.613
_diffrn_reflns_theta_min 2.107
_exptl_absorpt_coefficient_mu 36.918
_exptl_absorpt_correction_T_max 0.109
_exptl_absorpt_correction_T_min 0.017
_exptl_absorpt_correction_type multi-scan
_exptl_crystal_colour colourless
_exptl_crystal_density_diffrn 4.076
_exptl_crystal_description 'Block '
_exptl_crystal_F_000 1304
_exptl_crystal_size_max 0.11
_exptl_crystal_size_mid 0.08
_exptl_crystal_size_min 0.06
_refine_diff_density_max 2.27
_refine_diff_density_min -3.18
_refine_ls_extinction_coef 18.8(13)
_refine_ls_extinction_method 'Larson (1970), Equation 22'
_refine_ls_goodness_of_fit_ref 1.0674
_refine_ls_hydrogen_treatment constr
_refine_ls_matrix_type full
_refine_ls_number_parameters 137
_refine_ls_number_reflns 3486
_refine_ls_number_restraints 0
_refine_ls_R_factor_all 0.0648
_refine_ls_R_factor_gt 0.0415
_refine_ls_shift/su_max 0.001038
_refine_ls_structure_factor_coef F
_refine_ls_weighting_details
;
 w=1/[\s^2^(F^2^) + ( 0.03P)^2^] 
 ,where P=max(Fo^2^,0)  
;
_refine_ls_weighting_scheme calc
_refine_ls_wR_factor_all 0.2087
_refine_ls_wR_factor_gt 0.0491
_refine_ls_wR_factor_ref 0.0491
_reflns_limit_h_max 13
_reflns_limit_h_min -15
_reflns_limit_k_max 17
_reflns_limit_k_min 0
_reflns_limit_l_max 19
_reflns_limit_l_min 0
_reflns_number_gt 3486
_reflns_number_total 4758
_reflns_threshold_expression I>2.5\s(I)
_oxford_diffrn_Wilson_B_factor 1.60
_oxford_diffrn_Wilson_scale 151.80
_oxford_refine_ls_scale 0.0930(2)
_cod_data_source_file ic800425f-file003_1.cif
_cod_data_source_block {Pb(en)[Au(CN)2]2}
_cod_depositor_comments
;
The following automatic conversions were performed:
'_symmetry_cell_setting' value 'Monoclinic' changed to 'monoclinic'
according to '/home/saulius/struct/CIF-dictionaries/cif_core.dic'
dictionary named 'cif_core.dic' version 2.4.1 from
2010-06-29.

'_atom_sites_solution_hydrogens' value 'Geom' changed to
'geom' according to '/home/saulius/struct/CIF-dictionaries/cif_core.dic'
dictionary named 'cif_core.dic' version 2.4.1 from
2010-06-29.

'_atom_sites_solution_primary' value 'Direct' changed to
'direct' according to '/home/saulius/struct/CIF-dictionaries/cif_core.dic'
dictionary named 'cif_core.dic' version 2.4.1 from
2010-06-29.

'_exptl_absorpt_correction_type' value 'Multi-Scan' changed
to 'multi-scan' according to
'/home/saulius/struct/CIF-dictionaries/cif_core.dic' dictionary named
'cif_core.dic' version 2.4.1 from
2010-06-29.

'_refine_ls_hydrogen_treatment' value 'Constr' changed to
'constr' according to '/home/saulius/struct/CIF-dictionaries/cif_core.dic'
dictionary named 'cif_core.dic' version 2.4.1 from
2010-06-29.

'_refine_ls_matrix_type' value 'Full' changed to 'full'
according to '/home/saulius/struct/CIF-dictionaries/cif_core.dic'
dictionary named 'cif_core.dic' version 2.4.1 from 2010-06-29.

Automatic conversion script
Id: cif_fix_enum 1527 2010-12-29 10:47:43Z saulius 
;
_cod_original_sg_symbol_H-M 'P 1 21/c 1 '
_cod_original_formula_sum 'C6 H8 Au2 N6 Pb1'
_cod_database_code 4305442

loop_
_symmetry_equiv_pos_as_xyz
x,y,z
-x,-y,-z
-x,y+1/2,-z+1/2
x,-y+1/2,z+1/2

loop_
_atom_site_label
_atom_site_type_symbol
_atom_site_fract_x
_atom_site_fract_y
_atom_site_fract_z
_atom_site_U_iso_or_equiv
_atom_site_occupancy
_atom_site_adp_type
_atom_site_refinement_flags_posn
_atom_site_refinement_flags_adp
_atom_site_refinement_flags_occupancy
_atom_site_disorder_assembly
_atom_site_disorder_group
_atom_site_attached_hydrogens
Pb1 Pb 0.32998(3) 0.66553(3) 0.19326(3) 0.0229 1.0000 Uani . . . . . .
Au1 Au -0.01193(4) 0.85162(3) -0.29377(3) 0.0276 1.0000 Uani . . . . . .
Au2 Au 0.94989(4) 0.58144(3) 0.59541(3) 0.0287 1.0000 Uani . . . . . .
N1 N 0.1723(9) 0.7572(8) -0.0188(8) 0.0362 1.0000 Uani . . . . . .
N2 N -0.2125(9) 0.9535(8) -0.5651(8) 0.0357 1.0000 Uani . . . . . .
N3 N 0.5989(11) 0.5883(8) 0.3877(8) 0.0417 1.0000 Uani . . . . . .
N4 N 1.3030(10) 0.5833(7) 0.8008(8) 0.0383 1.0000 Uani . . . . . .
N5 N 0.4609(8) 0.6116(7) 0.0904(7) 0.0300 1.0000 Uani . . . . . .
N6 N 0.5072(10) 0.8201(7) 0.2187(8) 0.0394 1.0000 Uani . . . . . .
C1 C 0.1039(10) 0.7900(8) -0.1192(9) 0.0290 1.0000 Uani . . . . . .
C2 C -0.1333(11) 0.9152(8) -0.4667(10) 0.0308 1.0000 Uani . . . . . .
C3 C 0.7269(12) 0.5840(9) 0.4649(9) 0.0373 1.0000 Uani . . . . . .
C4 C 1.1743(11) 0.5803(7) 0.7249(9) 0.0289 1.0000 Uani . . . . . .
C50 C 0.5380(15) 0.7049(12) 0.0680(13) 0.027(3) 0.6910 Uiso . . . . 1 .
C51 C 0.595(3) 0.700(3) 0.125(3) 0.026(6) 0.3090 Uiso . . . . 2 .
C60 C 0.6240(14) 0.7799(12) 0.1872(12) 0.028(3) 0.6910 Uiso . . . . 1 .
C61 C 0.544(4) 0.818(3) 0.122(3) 0.031(6) 0.3090 Uiso . . . . 2 .
H51 H 0.5231 0.5563 0.1369 0.019(16) 0.6910 Uiso R . . . 1 .
H52 H 0.4069 0.5790 0.0145 0.019(16) 0.6910 Uiso R . . . 1 .
H53 H 0.4118 0.6135 0.0046 0.019(16) 0.3090 Uiso R . . . 2 .
H54 H 0.4914 0.5362 0.1139 0.019(16) 0.3090 Uiso R . . . 2 .
H61 H 0.5365 0.8453 0.3020 0.032(16) 0.6910 Uiso R . . . 1 .
H62 H 0.4676 0.8820 0.1659 0.032(16) 0.6910 Uiso R . . . 1 .
H63 H 0.4685 0.8924 0.2239 0.032(16) 0.3090 Uiso R . . . 2 .
H64 H 0.5818 0.8071 0.2914 0.032(16) 0.3090 Uiso R . . . 2 .
H501 H 0.4734 0.7567 0.0136 0.024(16) 0.6910 Uiso R . . . 1 .
H502 H 0.5995 0.6766 0.0268 0.024(16) 0.6910 Uiso R . . . 1 .
H511 H 0.6369 0.6924 0.0612 0.019(16) 0.3090 Uiso R . . . 2 .
H512 H 0.6603 0.6802 0.2044 0.019(16) 0.3090 Uiso R . . . 2 .
H601 H 0.6764 0.8408 0.1677 0.024(16) 0.6910 Uiso R . . . 1 .
H602 H 0.6832 0.7318 0.2510 0.024(16) 0.6910 Uiso R . . . 1 .
H611 H 0.6173 0.8719 0.1306 0.024(16) 0.3090 Uiso R . . . 2 .
H612 H 0.4695 0.8357 0.0480 0.024(16) 0.3090 Uiso R . . . 2 .

loop_
_atom_site_aniso_label
_atom_site_aniso_U_11
_atom_site_aniso_U_22
_atom_site_aniso_U_33
_atom_site_aniso_U_23
_atom_site_aniso_U_13
_atom_site_aniso_U_12
Pb1 0.0297(2) 0.02386(16) 0.02117(16) -0.00147(11) 0.01664(14) 0.00164(12)
Au1 0.0319(2) 0.02865(18) 0.02718(18) 0.00401(13) 0.01622(16) 0.00678(13)
Au2 0.0387(2) 0.02552(17) 0.02691(19) 0.00079(12) 0.01779(16) 0.00200(14)
N1 0.043(5) 0.039(5) 0.032(4) -0.001(4) 0.018(4) 0.013(4)
N2 0.041(5) 0.037(4) 0.033(4) 0.001(4) 0.017(4) -0.001(4)
N3 0.053(6) 0.050(5) 0.024(4) -0.001(4) 0.015(4) 0.019(4)
N4 0.053(6) 0.035(4) 0.040(5) -0.005(4) 0.034(5) 0.003(4)
N5 0.041(5) 0.029(4) 0.027(4) 0.000(3) 0.022(4) 0.009(3)
N6 0.061(6) 0.030(4) 0.041(5) -0.013(4) 0.036(5) -0.008(4)
C1 0.029(5) 0.029(4) 0.032(5) -0.003(4) 0.015(4) 0.006(4)
C2 0.038(6) 0.021(4) 0.040(5) 0.001(4) 0.022(5) 0.005(4)
C3 0.058(7) 0.031(5) 0.030(5) -0.001(4) 0.025(5) 0.009(5)
C4 0.044(6) 0.023(4) 0.030(4) -0.003(3) 0.028(5) -0.005(4)

loop_
_atom_type_symbol
_atom_type_scat_dispersion_real
_atom_type_scat_dispersion_imag
_atom_type_scat_Cromer_Mann_a1
_atom_type_scat_Cromer_Mann_b1
_atom_type_scat_Cromer_Mann_a2
_atom_type_scat_Cromer_Mann_b2
_atom_type_scat_Cromer_Mann_a3
_atom_type_scat_Cromer_Mann_b3
_atom_type_scat_Cromer_Mann_a4
_atom_type_scat_Cromer_Mann_b4
_atom_type_scat_Cromer_Mann_c
_atom_type_scat_source
Pb -3.3944 10.1111 31.0617 0.6902 13.0637 2.3576 18.4420 8.6180 5.9696 47.2579 13.4118 'International Tables Vol C 4.2.6.8 and 6.1.1.4'
Au -2.0133 8.8022 16.8819 0.4611 18.5913 8.6216 25.5582 1.4826 5.8600 36.3956 12.0658 'International Tables Vol C 4.2.6.8 and 6.1.1.4'
N 0.0061 0.0033 12.2126 0.0057 3.1322 9.8933 2.0125 28.9975 1.1663 0.5826 -11.5290 'International Tables Vol C 4.2.6.8 and 6.1.1.4'
C 0.0033 0.0016 2.3100 20.8439 1.0200 10.2075 1.5886 0.5687 0.8650 51.6512 0.2156 'International Tables Vol C 4.2.6.8 and 6.1.1.4'
H 0.0000 0.0000 0.4930 10.5109 0.3229 26.1257 0.1402 3.1424 0.0408 57.7998 0.0030 'International Tables Vol C 4.2.6.8 and 6.1.1.4'

loop_
_geom_angle_atom_site_label_1
_geom_angle_site_symmetry_1
_geom_angle_atom_site_label_2
_geom_angle_site_symmetry_2
_geom_angle_atom_site_label_3
_geom_angle_site_symmetry_3
_geom_angle
_geom_angle_publ_flag
N2 3_544 Pb1 . N1 . 81.6(3) yes
N2 3_544 Pb1 . N5 . 73.5(3) yes
N1 . Pb1 . N5 . 86.3(3) yes
N2 3_544 Pb1 . N6 . 146.1(2) yes
N1 . Pb1 . N6 . 91.6(3) yes
N5 . Pb1 . N6 . 73.0(3) yes
N2 3_544 Pb1 . N3 . 104.1(3) yes
N1 . Pb1 . N3 . 156.4(3) yes
N5 . Pb1 . N3 . 73.8(3) yes
N6 . Pb1 . N3 . 70.8(3) yes
N2 3_544 Pb1 . N4 4_464 152.1(3) yes
N1 . Pb1 . N4 4_464 82.9(2) yes
N5 . Pb1 . N4 4_464 128.3(3) yes
N6 . Pb1 . N4 4_464 57.1(2) yes
N3 . Pb1 . N4 4_464 99.4(2) yes
N2 3_544 Pb1 . Au1 4_565 73.60(17) yes
N1 . Pb1 . Au1 4_565 74.69(18) yes
N5 . Pb1 . Au1 4_565 143.9(2) yes
N6 . Pb1 . Au1 4_565 136.5(2) yes
N3 . Pb1 . Au1 4_565 128.93(18) yes
N4 4_464 Pb1 . Au1 4_565 80.05(16) yes
Au2 3_655 Au1 . C1 . 73.5(3) yes
Au2 3_655 Au1 . C2 . 105.6(2) yes
C1 . Au1 . C2 . 178.1(3) yes
Au2 3_655 Au1 . Pb1 4_564 95.353(12) yes
C1 . Au1 . Pb1 4_564 75.5(2) yes
C2 . Au1 . Pb1 4_564 106.3(3) yes
Au2 3_655 Au1 . Au2 1_454 162.156(13) yes
C1 . Au1 . Au2 1_454 89.7(3) yes
C2 . Au1 . Au2 1_454 91.0(2) yes
Pb1 4_564 Au1 . Au2 1_454 86.015(11) yes
Au2 2_766 Au2 . Au1 3_645 87.182(14) yes
Au2 2_766 Au2 . C3 . 92.7(2) yes
Au1 3_645 Au2 . C3 . 111.7(3) yes
Au2 2_766 Au2 . C4 . 87.1(2) yes
Au1 3_645 Au2 . C4 . 69.0(2) yes
C3 . Au2 . C4 . 179.4(3) yes
Au2 2_766 Au2 . Au1 1_656 139.613(18) yes
Au1 3_645 Au2 . Au1 1_656 120.720(11) yes
C3 . Au2 . Au1 1_656 101.5(2) yes
C4 . Au2 . Au1 1_656 78.2(2) yes
Pb1 . N1 . C1 . 174.2(7) yes
Pb1 3_554 N2 . C2 . 143.3(7) yes
C3 . N3 . Pb1 . 163.7(8) yes
C4 . N4 . Pb1 4_665 88.2(6) yes
Pb1 . N5 . C50 . 111.3(7) yes
Pb1 . N5 . H51 . 109.3 no
C50 . N5 . H51 . 107.6 no
Pb1 . N5 . H52 . 108.9 no
C50 . N5 . H52 . 110.2 no
H51 . N5 . H52 . 109.5 no
Pb1 . N6 . C60 . 112.1(7) yes
Pb1 . N6 . H61 . 108.8 no
C60 . N6 . H61 . 109.1 no
Pb1 . N6 . H62 . 108.8 no
C60 . N6 . H62 . 108.5 no
H61 . N6 . H62 . 109.5 no
Au1 . C1 . N1 . 178.3(9) yes
Au1 . C2 . N2 . 175.3(8) yes
Au2 . C3 . N3 . 178.3(8) yes
Au2 . C4 . N4 . 178.0(7) yes
N5 . C50 . C60 . 116.9(10) yes
N5 . C50 . H501 . 106.3 no
C60 . C50 . H501 . 106.2 no
N5 . C50 . H502 . 108.9 no
C60 . C50 . H502 . 108.8 no
H501 . C50 . H502 . 109.5 no
N5 . C51 . C61 . 108(2) yes
N5 . C51 . H511 . 108.3 no
C61 . C51 . H511 . 108.1 no
N5 . C51 . H512 . 110.8 no
C61 . C51 . H512 . 112.2 no
H511 . C51 . H512 . 109.5 no
C50 . C60 . N6 . 96.1(10) yes
C50 . C60 . H601 . 113.8 no
N6 . C60 . H601 . 113.4 no
C50 . C60 . H602 . 111.1 no
N6 . C60 . H602 . 112.5 no
H601 . C60 . H602 . 109.5 no
C51 . C61 . N6 . 102(2) yes
C51 . C61 . H611 . 109.9 no
N6 . C61 . H611 . 110.6 no
C51 . C61 . H612 . 113.2 no
N6 . C61 . H612 . 112.0 no
H611 . C61 . H612 . 109.5 no

loop_
_geom_bond_atom_site_label_1
_geom_bond_site_symmetry_1
_geom_bond_atom_site_label_2
_geom_bond_site_symmetry_2
_geom_bond_distance
_geom_bond_publ_flag
Pb1 . N2 3_544 2.887(9) yes
Pb1 . N1 . 2.624(8) yes
Pb1 . N5 . 2.123(7) yes
Pb1 . N6 . 2.488(9) yes
Pb1 . N3 . 3.035(9) yes
Pb1 . N4 4_464 3.177(9) yes
Pb1 . Au1 4_565 3.5494(5) yes
Au1 . Au2 3_655 3.3798(5) yes
Au1 . C1 . 2.057(10) yes
Au1 . C2 . 2.068(10) yes
Au1 . Au2 1_454 3.3221(5) yes
Au2 . Au2 2_766 3.2495(7) yes
Au2 . C3 . 2.274(12) yes
Au2 . C4 . 2.282(11) yes
N1 . C1 . 1.178(12) yes
N2 . C2 . 1.220(13) yes
N3 . C3 . 1.316(15) yes
N4 . C4 . 1.316(14) yes
N5 . C50 . 1.401(16) yes
N5 . H51 . 0.930 no
N5 . H52 . 0.930 no
N6 . C60 . 1.427(15) yes
N6 . H61 . 0.930 no
N6 . H62 . 0.930 no
C50 . C60 . 1.594(19) yes
C50 . H501 . 0.950 no
C50 . H502 . 0.950 no
C51 . C61 . 1.46(4) yes
C51 . H511 . 0.950 no
C51 . H512 . 0.950 no
C60 . H601 . 0.950 no
C60 . H602 . 0.950 no
C61 . H611 . 0.950 no
C61 . H612 . 0.950 no

loop_
_geom_hbond_atom_site_label_D
_geom_hbond_site_symmetry_D
_geom_hbond_atom_site_label_H
_geom_hbond_site_symmetry_H
_geom_hbond_atom_site_label_A
_geom_hbond_site_symmetry_A
_geom_hbond_angle_DHA
_geom_hbond_distance_DH
_geom_hbond_distance_HA
_geom_hbond_distance_DA
_geom_hbond_publ_flag
N6 . H63 . N4 4_464 123 0.93 2.15 2.772(2) yes
